data_2218954
loop_
_publ_author_name
'Lo, Kong Mun'
'Ng, Seik Weng'

_publ_section_title
;
 Dicyclohexylammonium bromide
;
_journal_coeditor_code CI2641
_journal_issue 8
_journal_name_full 'Acta Crystallographica Section E'
_journal_page_first o1624
_journal_paper_doi 10.1107/S1600536808023155
_journal_volume 64
_journal_year 2008
_chemical_formula_iupac 'C12 H24 N + , Br -'
_chemical_formula_moiety 'C12 H24 N + , Br -'
_chemical_formula_sum 'C12 H24 Br N'
_chemical_formula_weight 262.23
_chemical_name_systematic
;
Dicyclohexylammonium bromide
;
_space_group_IT_number 43
_symmetry_cell_setting orthorhombic
_symmetry_space_group_name_Hall 'F 2 -2d'
_symmetry_space_group_name_H-M 'F d d 2'
_atom_sites_solution_hydrogens geom
_atom_sites_solution_primary direct
_atom_sites_solution_secondary difmap
_audit_creation_method SHELXL97
_cell_angle_alpha 90.00
_cell_angle_beta 90.00
_cell_angle_gamma 90.00
_cell_formula_units_Z 16
_cell_length_a 24.1258(4)
_cell_length_b 39.3926(7)
_cell_length_c 5.48780(10)
_cell_measurement_reflns_used 3733
_cell_measurement_temperature 100(2)
_cell_measurement_theta_max 23.5
_cell_measurement_theta_min 2.7
_cell_volume 5215.48(16)
_computing_cell_refinement 'SAINT (Bruker, 2007)'
_computing_data_collection 'APEX2 (Bruker, 2007)'
_computing_data_reduction 'SAINT (Bruker, 2007)'
_computing_molecular_graphics 'X-SEED (Barbour, 2001)'
_computing_publication_material 'publCIF (Westrip, 2008)'
_computing_structure_refinement 'SHELXL97 (Sheldrick, 2008)'
_computing_structure_solution 'SHELXS97 (Sheldrick, 2008)'
_diffrn_ambient_temperature 100(2)
_diffrn_measured_fraction_theta_full 1.000
_diffrn_measured_fraction_theta_max 1.000
_diffrn_measurement_device_type 'Bruker SMART APEXII'
_diffrn_measurement_method \w
_diffrn_radiation_monochromator graphite
_diffrn_radiation_source 'fine-focus sealed tube'
_diffrn_radiation_type MoK\a
_diffrn_radiation_wavelength 0.71073
_diffrn_reflns_av_R_equivalents 0.0485
_diffrn_reflns_av_sigmaI/netI 0.0396
_diffrn_reflns_limit_h_max 31
_diffrn_reflns_limit_h_min -31
_diffrn_reflns_limit_k_max 50
_diffrn_reflns_limit_k_min -50
_diffrn_reflns_limit_l_max 6
_diffrn_reflns_limit_l_min -7
_diffrn_reflns_number 15058
_diffrn_reflns_theta_full 27.50
_diffrn_reflns_theta_max 27.50
_diffrn_reflns_theta_min 1.98
_diffrn_standards_number 0
_exptl_absorpt_coefficient_mu 3.121
_exptl_absorpt_correction_T_max 0.9402
_exptl_absorpt_correction_T_min 0.3683
_exptl_absorpt_correction_type multi-scan
_exptl_absorpt_process_details '(SADABS; Sheldrick, 1996)'
_exptl_crystal_colour colourless
_exptl_crystal_density_diffrn 1.336
_exptl_crystal_density_method 'not measured'
_exptl_crystal_description prism
_exptl_crystal_F_000 2208
_exptl_crystal_size_max 0.40
_exptl_crystal_size_mid 0.02
_exptl_crystal_size_min 0.02
_refine_diff_density_max 0.672
_refine_diff_density_min -0.556
_refine_ls_abs_structure_details 'Flack (1983), with 1311 Friedel pairs'
_refine_ls_abs_structure_Flack 0.01(2)
_refine_ls_extinction_method none
_refine_ls_goodness_of_fit_ref 0.981
_refine_ls_hydrogen_treatment constr
_refine_ls_matrix_type full
_refine_ls_number_parameters 127
_refine_ls_number_reflns 2961
_refine_ls_number_restraints 1
_refine_ls_restrained_S_all 0.981
_refine_ls_R_factor_all 0.0486
_refine_ls_R_factor_gt 0.0345
_refine_ls_shift/su_max 0.001
_refine_ls_shift/su_mean 0.008
_refine_ls_structure_factor_coef Fsqd
_refine_ls_weighting_details 'calc w = 1/[\s^2^(Fo^2^)+(0.1P)^2^+10P] where P=(Fo^2^+2Fc^2^)/3'
_refine_ls_weighting_scheme calc
_refine_ls_wR_factor_gt 0.0960
_refine_ls_wR_factor_ref 0.1392
_reflns_number_gt 2483
_reflns_number_total 2961
_reflns_threshold_expression I>2\s(I)
_cod_data_source_file ci2641.cif
_cod_data_source_block I
_cod_original_cell_volume 5215.49(16)
_cod_database_code 2218954
_cod_database_fobs_code 2218954

loop_
_symmetry_equiv_pos_as_xyz
'x, y, z'
'-x, -y, z'
'x+1/4, -y+1/4, z+1/4'
'-x+1/4, y+1/4, z+1/4'
'x, y+1/2, z+1/2'
'-x, -y+1/2, z+1/2'
'x+1/4, -y+3/4, z+3/4'
'-x+1/4, y+3/4, z+3/4'
'x+1/2, y, z+1/2'
'-x+1/2, -y, z+1/2'
'x+3/4, -y+1/4, z+3/4'
'-x+3/4, y+1/4, z+3/4'
'x+1/2, y+1/2, z'
'-x+1/2, -y+1/2, z'
'x+3/4, -y+3/4, z+1/4'
'-x+3/4, y+3/4, z+1/4'

loop_
_atom_site_type_symbol
_atom_site_label
_atom_site_fract_x
_atom_site_fract_y
_atom_site_fract_z
_atom_site_U_iso_or_equiv
_atom_site_adp_type
_atom_site_calc_flag
_atom_site_refinement_flags
_atom_site_occupancy
Br Br1 0.057495(18) 0.153140(12) 0.50000(6) 0.03906(17) Uani d . 1
N N1 -0.01800(15) 0.14541(8) 1.0006(10) 0.0288(7) Uani d . 1
H H11 0.0030 0.1479 1.1305 0.035 Uiso calc R 1
H H12 0.0036 0.1475 0.8724 0.035 Uiso calc R 1
C C1 -0.05883(19) 0.17402(9) 0.9961(13) 0.0304(8) Uani d . 1
H H1 -0.0854 0.1705 0.8584 0.037 Uiso calc R 1
C C2 -0.0271(3) 0.20707(12) 0.9555(13) 0.0493(16) Uani d . 1
H H2A -0.0068 0.2059 0.7988 0.059 Uiso calc R 1
H H2B 0.0004 0.2102 1.0875 0.059 Uiso calc R 1
C C3 -0.0668(4) 0.23723(14) 0.9517(13) 0.060(2) Uani d . 1
H H3A -0.0454 0.2585 0.9340 0.072 Uiso calc R 1
H H3B -0.0919 0.2352 0.8098 0.072 Uiso calc R 1
C C4 -0.1006(3) 0.23867(14) 1.1826(12) 0.0534(17) Uani d . 1
H H4A -0.0758 0.2438 1.3216 0.064 Uiso calc R 1
H H4B -0.1280 0.2573 1.1697 0.064 Uiso calc R 1
C C5 -0.1307(2) 0.20596(13) 1.2315(17) 0.0496(14) Uani d . 1
H H5A -0.1592 0.2024 1.1044 0.060 Uiso calc R 1
H H5B -0.1498 0.2075 1.3909 0.060 Uiso calc R 1
C C6 -0.0908(2) 0.17545(11) 1.2338(15) 0.0428(12) Uani d . 1
H H6A -0.0646 0.1776 1.3718 0.051 Uiso calc R 1
H H6B -0.1121 0.1542 1.2557 0.051 Uiso calc R 1
C C7 -0.04080(18) 0.10966(10) 1.0028(13) 0.0317(9) Uani d . 1
H H7 -0.0664 0.1068 1.1448 0.038 Uiso calc R 1
C C8 0.0077(2) 0.08534(12) 1.0283(12) 0.0442(13) Uani d . 1
H H8A 0.0272 0.0898 1.1839 0.053 Uiso calc R 1
H H8B 0.0343 0.0892 0.8937 0.053 Uiso calc R 1
C C9 -0.0117(3) 0.04860(12) 1.0227(15) 0.0514(15) Uani d . 1
H H9A -0.0363 0.0442 1.1637 0.062 Uiso calc R 1
H H9B 0.0207 0.0333 1.0359 0.062 Uiso calc R 1
C C10 -0.0429(3) 0.04108(12) 0.7870(14) 0.0489(16) Uani d . 1
H H10A -0.0173 0.0432 0.6469 0.059 Uiso calc R 1
H H10B -0.0570 0.0175 0.7907 0.059 Uiso calc R 1
C C11 -0.0911(2) 0.06546(12) 0.7555(15) 0.0438(12) Uani d . 1
H H11A -0.1185 0.0614 0.8864 0.053 Uiso calc R 1
H H11B -0.1094 0.0609 0.5976 0.053 Uiso calc R 1
C C12 -0.0729(2) 0.10264(11) 0.7628(15) 0.0404(11) Uani d . 1
H H12A -0.1058 0.1176 0.7536 0.048 Uiso calc R 1
H H12B -0.0488 0.1076 0.6212 0.048 Uiso calc R 1

loop_
_atom_site_aniso_label
_atom_site_aniso_U_11
_atom_site_aniso_U_22
_atom_site_aniso_U_33
_atom_site_aniso_U_12
_atom_site_aniso_U_13
_atom_site_aniso_U_23
Br1 0.0308(2) 0.0537(3) 0.0327(2) -0.0001(2) 0.0004(2) -0.0078(2)
N1 0.0362(18) 0.0267(16) 0.0236(17) 0.0004(13) -0.003(2) -0.003(2)
C1 0.038(2) 0.0261(17) 0.0277(19) 0.0028(17) -0.003(2) -0.007(3)
C2 0.062(3) 0.028(2) 0.058(4) -0.002(2) 0.023(3) -0.002(2)
C3 0.104(5) 0.031(2) 0.044(4) 0.008(3) 0.015(4) 0.002(2)
C4 0.067(4) 0.038(3) 0.056(4) 0.010(3) 0.015(3) -0.010(3)
C5 0.042(3) 0.042(3) 0.065(4) 0.007(2) 0.004(4) -0.013(3)
C6 0.032(2) 0.030(2) 0.066(4) 0.0003(17) 0.014(3) -0.006(3)
C7 0.037(2) 0.0227(17) 0.036(2) -0.0002(15) 0.000(3) -0.005(2)
C8 0.052(3) 0.039(2) 0.042(3) 0.012(2) -0.023(3) -0.013(3)
C9 0.070(4) 0.029(2) 0.055(4) 0.010(2) -0.025(4) 0.000(3)
C10 0.055(3) 0.026(2) 0.066(5) 0.005(2) -0.020(3) -0.013(3)
C11 0.046(3) 0.032(2) 0.053(3) 0.0006(19) -0.014(4) -0.013(3)
C12 0.042(2) 0.027(2) 0.052(3) -0.0005(18) -0.018(3) -0.002(3)

loop_
_atom_type_symbol
_atom_type_description
_atom_type_scat_dispersion_real
_atom_type_scat_dispersion_imag
_atom_type_scat_source
C C 0.0033 0.0016 'International Tables Vol C Tables 4.2.6.8 and 6.1.1.4'
H H 0.0000 0.0000 'International Tables Vol C Tables 4.2.6.8 and 6.1.1.4'
N N 0.0061 0.0033 'International Tables Vol C Tables 4.2.6.8 and 6.1.1.4'
Br Br -0.2901 2.4595 'International Tables Vol C Tables 4.2.6.8 and 6.1.1.4'

loop_
_geom_angle_atom_site_label_1
_geom_angle_atom_site_label_2
_geom_angle_atom_site_label_3
_geom_angle
C1 N1 C7 117.5(3)
C1 N1 H11 107.9
C7 N1 H11 107.9
C1 N1 H12 107.9
C7 N1 H12 107.9
H11 N1 H12 107.2
N1 C1 C6 110.4(5)
N1 C1 C2 108.3(4)
C6 C1 C2 110.4(4)
N1 C1 H1 109.2
C6 C1 H1 109.2
C2 C1 H1 109.2
C1 C2 C3 110.5(5)
C1 C2 H2A 109.5
C3 C2 H2A 109.5
C1 C2 H2B 109.5
C3 C2 H2B 109.5
H2A C2 H2B 108.1
C4 C3 C2 111.0(5)
C4 C3 H3A 109.4
C2 C3 H3A 109.4
C4 C3 H3B 109.4
C2 C3 H3B 109.4
H3A C3 H3B 108.0
C5 C4 C3 112.3(5)
C5 C4 H4A 109.1
C3 C4 H4A 109.1
C5 C4 H4B 109.1
C3 C4 H4B 109.1
H4A C4 H4B 107.9
C4 C5 C6 111.6(5)
C4 C5 H5A 109.3
C6 C5 H5A 109.3
C4 C5 H5B 109.3
C6 C5 H5B 109.3
H5A C5 H5B 108.0
C1 C6 C5 109.9(6)
C1 C6 H6A 109.7
C5 C6 H6A 109.7
C1 C6 H6B 109.7
C5 C6 H6B 109.7
H6A C6 H6B 108.2
N1 C7 C8 107.9(4)
N1 C7 C12 109.9(5)
C8 C7 C12 110.5(4)
N1 C7 H7 109.5
C8 C7 H7 109.5
C12 C7 H7 109.5
C7 C8 C9 111.1(4)
C7 C8 H8A 109.4
C9 C8 H8A 109.4
C7 C8 H8B 109.4
C9 C8 H8B 109.4
H8A C8 H8B 108.0
C8 C9 C10 110.7(5)
C8 C9 H9A 109.5
C10 C9 H9A 109.5
C8 C9 H9B 109.5
C10 C9 H9B 109.5
H9A C9 H9B 108.1
C11 C10 C9 110.6(5)
C11 C10 H10A 109.5
C9 C10 H10A 109.5
C11 C10 H10B 109.5
C9 C10 H10B 109.5
H10A C10 H10B 108.1
C10 C11 C12 112.6(4)
C10 C11 H11A 109.1
C12 C11 H11A 109.1
C10 C11 H11B 109.1
C12 C11 H11B 109.1
H11A C11 H11B 107.8
C11 C12 C7 109.6(5)
C11 C12 H12A 109.7
C7 C12 H12A 109.7
C11 C12 H12B 109.7
C7 C12 H12B 109.7
H12A C12 H12B 108.2

loop_
_geom_bond_atom_site_label_1
_geom_bond_atom_site_label_2
_geom_bond_distance
N1 C1 1.497(5)
N1 C7 1.512(5)
N1 H11 0.88
N1 H12 0.88
C1 C6 1.517(10)
C1 C2 1.527(6)
C1 H1 1.00
C2 C3 1.527(8)
C2 H2A 0.99
C2 H2B 0.99
C3 C4 1.508(9)
C3 H3A 0.99
C3 H3B 0.99
C4 C5 1.503(9)
C4 H4A 0.99
C4 H4B 0.99
C5 C6 1.540(6)
C5 H5A 0.99
C5 H5B 0.99
C6 H6A 0.99
C6 H6B 0.99
C7 C8 1.520(7)
C7 C12 1.552(9)
C7 H7 1.00
C8 C9 1.522(7)
C8 H8A 0.99
C8 H8B 0.99
C9 C10 1.525(10)
C9 H9A 0.99
C9 H9B 0.99
C10 C11 1.517(7)
C10 H10A 0.99
C10 H10B 0.99
C11 C12 1.529(6)
C11 H11A 0.99
C11 H11B 0.99
C12 H12A 0.99
C12 H12B 0.99

loop_
_geom_hbond_atom_site_label_D
_geom_hbond_atom_site_label_H
_geom_hbond_atom_site_label_A
_geom_hbond_site_symmetry_A
_geom_hbond_distance_DH
_geom_hbond_distance_HA
_geom_hbond_distance_DA
_geom_hbond_angle_DHA
_geom_hbond_publ_flag
N1 H11 Br1 1_556 0.88 2.43 3.305(5) 177 yes
N1 H12 Br1 . 0.88 2.43 3.310(5) 176 yes

loop_
_geom_torsion_atom_site_label_1
_geom_torsion_atom_site_label_2
_geom_torsion_atom_site_label_3
_geom_torsion_atom_site_label_4
_geom_torsion
C7 N1 C1 C6 67.5(6)
C7 N1 C1 C2 -171.5(6)
N1 C1 C2 C3 -179.5(5)
C6 C1 C2 C3 -58.5(7)
C1 C2 C3 C4 56.2(8)
C2 C3 C4 C5 -54.5(8)
C3 C4 C5 C6 54.4(9)
N1 C1 C6 C5 177.4(4)
C2 C1 C6 C5 57.6(6)
C4 C5 C6 C1 -55.7(8)
C1 N1 C7 C8 -175.4(6)
C1 N1 C7 C12 64.0(6)
N1 C7 C8 C9 -177.9(6)
C12 C7 C8 C9 -57.7(7)
C7 C8 C9 C10 57.9(8)
C8 C9 C10 C11 -56.1(8)
C9 C10 C11 C12 55.9(9)
C10 C11 C12 C7 -55.3(8)
N1 C7 C12 C11 174.6(4)
C8 C7 C12 C11 55.6(7)

loop_
_cod_related_entry_id
_cod_related_entry_database
_cod_related_entry_code
1 ChemSpider 13178359
